data_7018429
loop_
_publ_author_name
'Lampeka, Yaroslaw D.'
'Tsymbal, Liudmyla V.'
'Barna, Andrij V.'
'Shu\'lga, Yulija L'
'Shova, Sergiu'
'Arion, Vladimir B.'

_publ_section_title
;
 Catenation control in the two-dimensional coordination polymers based on
 tritopic carboxylate linkers and azamacrocyclic nickel(ii) complexes.
;
_journal_issue 14
_journal_name_full 'Dalton transactions (Cambridge, England : 2003)'
_journal_page_first 4118
_journal_page_last 4125
_journal_paper_doi 10.1039/c2dt11980c
_journal_volume 41
_journal_year 2012
_chemical_formula_moiety '2n(C42 H52.5 N7.5 Ni1.5 O6), 6n(H2 O)'
_chemical_formula_sum 'C84 H117 N15 Ni3 O18'
_chemical_formula_weight 1801.06
_chemical_name_common
;
catena-(bis(mu!3$-(4,4',4''-benzene-1,3,5-triyl-tribenzoato)-
O,O',O'')-tris((3-methyl-1,3,5,8,12-penta-azacyclotetradecane)-
nickel(ii)) hexahydrate)
;
_chemical_name_systematic
;
catena-(bis(\m~3~-(4,4',4''-benzene-1,3,5-triyl-tribenzoato)-O,O',O'')-
tris((3-methyl-1,3,5,8,12-penta-azacyclotetradecane)-nickel(ii)) hexahydrate)
;
_space_group_crystal_system monoclinic
_space_group_IT_number 14
_space_group_name_Hall '-P 2ybc'
_space_group_name_H-M_alt 'P 1 21/c 1'
_symmetry_cell_setting monoclinic
_symmetry_space_group_name_Hall '-P 2ybc'
_symmetry_space_group_name_H-M 'P 1 21/c 1'
_atom_sites_solution_hydrogens geom
_atom_sites_solution_primary direct
_atom_sites_solution_secondary difmap
_audit_creation_method SHELXL-97
_cell_angle_alpha 90.00
_cell_angle_beta 92.816(5)
_cell_angle_gamma 90.00
_cell_formula_units_Z 2
_cell_length_a 7.3051(3)
_cell_length_b 20.3203(8)
_cell_length_c 29.5008(18)
_cell_measurement_temperature 293(2)
_cell_volume 4373.9(4)
_computing_molecular_graphics
;
O. V. Dolomanov, L. J. Bourhis, R. J. Gildea, J. A. K. Howard and H. Puschmann,
OLEX2: a complete structure solution, refinement and analysis program.
J. Appl. Cryst. (2009). 42, 339-341.
;
_computing_publication_material
;
O. V. Dolomanov, L. J. Bourhis, R. J. Gildea, J. A. K. Howard and H. Puschmann,
OLEX2: a complete structure solution, refinement and analysis program.
J. Appl. Cryst. (2009). 42, 339-341.
;
_computing_structure_refinement 'SHELXL-97 (Sheldrick, 1997)'
_computing_structure_solution 'SHELXS-97 (Sheldrick, 1990)'
_diffrn_ambient_temperature 293(2)
_diffrn_measured_fraction_theta_full 0.999
_diffrn_measured_fraction_theta_max 0.999
_diffrn_radiation_monochromator graphite
_diffrn_radiation_type MoK\a
_diffrn_radiation_wavelength 0.71073
_diffrn_reflns_av_R_equivalents 0.0402
_diffrn_reflns_av_unetI/netI 0.1250
_diffrn_reflns_limit_h_max 9
_diffrn_reflns_limit_h_min -8
_diffrn_reflns_limit_k_max 15
_diffrn_reflns_limit_k_min -25
_diffrn_reflns_limit_l_max 36
_diffrn_reflns_limit_l_min -17
_diffrn_reflns_number 16726
_diffrn_reflns_theta_full 26.00
_diffrn_reflns_theta_max 26.00
_diffrn_reflns_theta_min 2.88
_diffrn_source 'fine-focus sealed tube'
_exptl_absorpt_coefficient_mu 0.715
_exptl_crystal_density_diffrn 1.368
_exptl_crystal_density_method 'not measured'
_exptl_crystal_F_000 1908
_exptl_crystal_size_max 0.2
_exptl_crystal_size_mid 0.2
_exptl_crystal_size_min 0.1
_refine_diff_density_max 0.659
_refine_diff_density_min -1.400
_refine_diff_density_rms 0.091
_refine_ls_extinction_method none
_refine_ls_goodness_of_fit_ref 1.009
_refine_ls_hydrogen_treatment constr
_refine_ls_matrix_type full
_refine_ls_number_parameters 551
_refine_ls_number_reflns 8559
_refine_ls_number_restraints 6
_refine_ls_restrained_S_all 1.010
_refine_ls_R_factor_all 0.1340
_refine_ls_R_factor_gt 0.0654
_refine_ls_shift/su_max 0.000
_refine_ls_shift/su_mean 0.000
_refine_ls_structure_factor_coef Fsqd
_refine_ls_weighting_details 'calc w=1/[\s^2^(Fo^2^)+(0.0750P)^2^+0.0000P] where P=(Fo^2^+2Fc^2^)/3'
_refine_ls_weighting_scheme calc
_refine_ls_wR_factor_gt 0.1617
_refine_ls_wR_factor_ref 0.1738
_reflns_number_gt 4106
_reflns_number_total 8559
_reflns_threshold_expression >2sigma(I)
_cod_data_source_file c2dt11980c.txt
_cod_data_source_block NiL2_BTB
_cod_database_code 7018429

loop_
_space_group_symop_id
_space_group_symop_operation_xyz
1 'x, y, z'
2 '-x, y+1/2, -z+1/2'
3 '-x, -y, -z'
4 'x, -y-1/2, z-1/2'

loop_
_atom_site_label
_atom_site_type_symbol
_atom_site_fract_x
_atom_site_fract_y
_atom_site_fract_z
_atom_site_U_iso_or_equiv
_atom_site_adp_type
_atom_site_occupancy
_atom_site_symmetry_multiplicity
_atom_site_calc_flag
_atom_site_refinement_flags
_atom_site_disorder_assembly
_atom_site_disorder_group
Ni2 Ni 0.73090(8) 0.73521(3) 0.74394(2) 0.0354(2) Uani 1 1 d . . .
O1 O 0.5308(5) 0.78037(15) 0.69887(11) 0.0425(9) Uani 1 1 d . . .
N4 N 0.7033(6) 0.80734(19) 0.79277(13) 0.0412(10) Uani 1 1 d . B .
H4 H 0.6048 0.8324 0.7838 0.062 Uiso 1 1 calc R . .
N3 N 0.9319(5) 0.79550(19) 0.71863(13) 0.0427(11) Uani 1 1 d . A .
H3 H 1.0431 0.7797 0.7287 0.064 Uiso 1 1 calc R . .
N2 N 0.7618(6) 0.66382(19) 0.69567(14) 0.0453(11) Uani 1 1 d . A .
H2 H 0.8616 0.6396 0.7048 0.068 Uiso 1 1 calc R . .
C4 C 0.9503(8) 0.7338(3) 0.64754(18) 0.0643(15) Uani 0.50 1 d P A 2
H4A H 0.9751 0.7401 0.6158 0.077 Uiso 0.50 1 calc PR A 2
H4B H 1.0571 0.7127 0.6619 0.077 Uiso 0.50 1 calc PR A 2
C4X C 0.5151(8) 0.7388(3) 0.84070(17) 0.0597(15) Uani 0.50 1 d P B 2
H4XA H 0.4101 0.7600 0.8255 0.072 Uiso 0.50 1 calc PR B 2
H4XB H 0.4870 0.7328 0.8722 0.072 Uiso 0.50 1 calc PR B 2
O2 O 0.3766(6) 0.8517(2) 0.73912(13) 0.0735(13) Uani 1 1 d . . .
C15 C 0.3191(6) 0.94359(19) 0.58071(15) 0.0259(10) Uani 1 1 d . . .
C11 C 0.4361(7) 0.8311(2) 0.70332(18) 0.0392(13) Uani 1 1 d . . .
C12 C 0.3923(6) 0.8696(2) 0.66007(15) 0.0325(11) Uani 1 1 d . . .
N1 N 0.5331(6) 0.6746(2) 0.77000(15) 0.0495(12) Uani 1 1 d . A .
H1 H 0.4214 0.6901 0.7600 0.074 Uiso 1 1 calc R . .
C5 C 0.9301(8) 0.7994(3) 0.66849(18) 0.0542(15) Uani 1 1 d . . .
H5A H 0.8157 0.8191 0.6572 0.065 Uiso 1 1 calc R A 1
H5B H 1.0294 0.8276 0.6597 0.065 Uiso 1 1 calc R A 1
C17 C 0.3177(6) 0.9329(2) 0.66234(16) 0.0348(12) Uani 1 1 d . . .
H17 H 0.2923 0.9509 0.6903 0.042 Uiso 1 1 calc R . .
C23 C 0.2485(6) 0.9534(2) 0.49724(15) 0.0291(11) Uani 1 1 d . . .
H23 H 0.2451 0.9077 0.4956 0.035 Uiso 1 1 calc R . .
C20 C 0.2561(6) 1.0898(2) 0.50202(14) 0.0280(11) Uani 1 1 d . . .
C18 C 0.2869(6) 0.9833(2) 0.53875(15) 0.0278(11) Uani 1 1 d . . .
C13 C 0.4284(7) 0.8447(2) 0.61810(16) 0.0378(12) Uani 1 1 d . . .
H13 H 0.4783 0.8028 0.6160 0.045 Uiso 1 1 calc R . .
C16 C 0.2817(7) 0.9685(2) 0.62322(15) 0.0353(12) Uani 1 1 d . . .
H16 H 0.2311 1.0103 0.6252 0.042 Uiso 1 1 calc R . .
C14 C 0.3922(6) 0.8808(2) 0.57910(15) 0.0346(12) Uani 1 1 d . . .
H14 H 0.4172 0.8626 0.5512 0.041 Uiso 1 1 calc R . .
C21 C 0.2155(6) 1.0581(2) 0.46107(15) 0.0296(11) Uani 1 1 d . . .
H21 H 0.1883 1.0832 0.4352 0.036 Uiso 1 1 calc R . .
C9 C 0.5377(8) 0.6737(3) 0.82032(19) 0.0591(17) Uani 1 1 d . . .
H9A H 0.4411 0.6450 0.8301 0.071 Uiso 1 1 calc R B 1
H9B H 0.6538 0.6553 0.8315 0.071 Uiso 1 1 calc R B 1
C8 C 0.6716(8) 0.7828(3) 0.83891(17) 0.0546(15) Uani 1 1 d . . .
H8A H 0.7804 0.7597 0.8505 0.066 Uiso 1 1 calc R B 1
H8B H 0.6527 0.8200 0.8587 0.066 Uiso 1 1 calc R B 1
C7 C 0.8681(8) 0.8487(3) 0.7897(2) 0.0599(16) Uani 1 1 d . . .
H7A H 0.9726 0.8272 0.8048 0.072 Uiso 1 1 calc R B .
H7B H 0.8495 0.8906 0.8045 0.072 Uiso 1 1 calc R . .
C3 C 0.7949(8) 0.6883(3) 0.64982(18) 0.0520(15) Uani 1 1 d . . .
H3A H 0.8161 0.6510 0.6303 0.062 Uiso 1 1 calc R A 1
H3B H 0.6851 0.7105 0.6379 0.062 Uiso 1 1 calc R A 1
C6 C 0.9047(8) 0.8598(2) 0.74013(19) 0.0567(16) Uani 1 1 d . A .
H6A H 0.8018 0.8824 0.7251 0.068 Uiso 1 1 calc R . .
H6B H 1.0132 0.8868 0.7376 0.068 Uiso 1 1 calc R . .
C19 C 0.2918(6) 1.0519(2) 0.54026(15) 0.0300(11) Uani 1 1 d . . .
H19 H 0.3200 1.0727 0.5678 0.036 Uiso 1 1 calc R . .
C2 C 0.5998(8) 0.6204(3) 0.6986(2) 0.0624(17) Uani 1 1 d . . .
H2A H 0.6236 0.5782 0.6847 0.075 Uiso 1 1 calc R A .
H2B H 0.4944 0.6402 0.6826 0.075 Uiso 1 1 calc R . .
C1 C 0.5608(8) 0.6107(3) 0.7481(2) 0.0630(17) Uani 1 1 d . A .
H1A H 0.4520 0.5838 0.7504 0.076 Uiso 1 1 calc R . .
H1B H 0.6628 0.5879 0.7634 0.076 Uiso 1 1 calc R . .
O1W O 0.2859(7) 0.9499(3) 0.79991(19) 0.125(2) Uani 1 1 d . . .
H1WA H 0.1912 0.9663 0.7970 0.150 Uiso 1 1 d R . .
H1WB H 0.3334 0.9294 0.7804 0.150 Uiso 1 1 d R . .
C10 C 0.3471(12) 0.7725(5) 0.8384(3) 0.041(2) Uani 0.50 1 d P B 1
H10A H 0.3121 0.7821 0.8073 0.061 Uiso 0.50 1 d PR B 1
H10B H 0.3580 0.8129 0.8553 0.061 Uiso 0.50 1 d PR B 1
H10C H 0.2555 0.7452 0.8512 0.061 Uiso 0.50 1 d PR B 1
C10X C 1.127(2) 0.7057(7) 0.6524(5) 0.097(5) Uani 0.50 1 d P A 1
H10D H 1.2181 0.7385 0.6470 0.146 Uiso 0.50 1 d PR A 1
H10E H 1.1379 0.6703 0.6311 0.146 Uiso 0.50 1 d PR A 1
H10F H 1.1451 0.6890 0.6827 0.146 Uiso 0.50 1 d PR A 1
C33 C 0.3647(8) 1.2629(2) 0.54308(18) 0.0524(15) Uani 1 1 d . . .
H33 H 0.4423 1.2829 0.5649 0.063 Uiso 1 1 calc R . .
C34 C 0.2424(8) 1.3007(2) 0.51686(19) 0.0516(15) Uani 1 1 d . . .
C31 C 0.2561(7) 1.1629(2) 0.50557(15) 0.0338(12) Uani 1 1 d . . .
C35 C 0.1313(9) 1.2687(3) 0.4846(2) 0.0633(18) Uani 1 1 d . . .
H35 H 0.0496 1.2933 0.4663 0.076 Uiso 1 1 calc R . .
C32 C 0.3718(7) 1.1951(2) 0.53692(16) 0.0441(14) Uani 1 1 d . . .
H32 H 0.4568 1.1707 0.5544 0.053 Uiso 1 1 calc R . .
C36 C 0.1376(8) 1.2010(2) 0.47852(19) 0.0543(16) Uani 1 1 d . . .
H36 H 0.0620 1.1811 0.4562 0.065 Uiso 1 1 calc R . .
O3 O -0.0680(5) 0.80899(16) 0.28895(11) 0.0462(9) Uani 1 1 d . . .
O4 O 0.0926(6) 0.88098(19) 0.25091(13) 0.0675(12) Uani 1 1 d . . .
C24 C 0.1723(6) 0.9569(2) 0.41354(15) 0.0273(11) Uani 1 1 d . . .
C27 C 0.0805(6) 0.8944(2) 0.33068(16) 0.0339(12) Uani 1 1 d . . .
C25 C 0.2084(7) 0.9860(2) 0.37224(16) 0.0346(12) Uani 1 1 d . . .
H25 H 0.2652 1.0269 0.3721 0.042 Uiso 1 1 calc R . .
C26 C 0.1621(6) 0.9556(2) 0.33180(16) 0.0369(12) Uani 1 1 d . . .
H26 H 0.1861 0.9766 0.3047 0.044 Uiso 1 1 calc R . .
C22 C 0.2146(6) 0.9901(2) 0.45777(15) 0.0278(11) Uani 1 1 d . . .
C30 C 0.0309(7) 0.8593(3) 0.28625(18) 0.0412(13) Uani 1 1 d . . .
C28 C 0.0460(6) 0.8649(2) 0.37158(16) 0.0348(12) Uani 1 1 d . . .
H28 H -0.0091 0.8236 0.3715 0.042 Uiso 1 1 calc R . .
C29 C 0.0907(6) 0.8948(2) 0.41230(16) 0.0347(12) Uani 1 1 d . . .
H29 H 0.0666 0.8736 0.4393 0.042 Uiso 1 1 calc R . .
Ni1 Ni 0.0000 1.5000 0.5000 0.0663(4) Uani 1 2 d S . .
O6 O 0.1316(7) 1.40598(18) 0.49695(16) 0.0843(15) Uani 1 1 d . . .
C37 C 0.2296(9) 1.3749(3) 0.5259(2) 0.0630(18) Uani 1 1 d . . .
O5 O 0.3091(7) 1.39712(19) 0.55934(18) 0.0917(16) Uani 1 1 d . . .
O2W O 0.0695(8) 0.9905(2) 0.2005(2) 0.132(2) Uani 1 1 d . . .
H2WA H 0.1432 0.9897 0.1762 0.158 Uiso 1 1 d R . .
H2WB H 0.1288 0.9614 0.2187 0.158 Uiso 1 1 d R . .
O3W O 0.3870(8) 1.4693(2) 0.64953(19) 0.1171(19) Uani 1 1 d . . .
H3WA H 0.4049 1.4380 0.6196 0.140 Uiso 1 1 d R . .
H3WB H 0.4012 1.4388 0.6711 0.140 Uiso 1 1 d R . .
N7 N -0.0651(8) 1.4874(2) 0.43169(19) 0.0795(17) Uani 1 1 d . F .
H7 H -0.1451 1.5200 0.4232 0.095 Uiso 1 1 calc R . .
N6 N -0.2376(8) 1.4563(3) 0.5194(2) 0.0870(18) Uani 1 1 d . . .
H6 H -0.3297 1.4864 0.5164 0.104 Uiso 1 1 calc R . .
C41 C 0.1061(11) 1.4993(4) 0.4074(3) 0.097(2) Uani 1 1 d . . .
H41A H 0.0770 1.5089 0.3756 0.117 Uiso 1 1 calc R . .
H41B H 0.1845 1.4608 0.4093 0.117 Uiso 1 1 calc R . .
C40 C -0.1537(12) 1.4253(3) 0.4197(3) 0.098(3) Uani 1 1 d . . .
H40A H -0.0696 1.3892 0.4263 0.117 Uiso 1 1 calc R C 1
H40B H -0.1866 1.4247 0.3874 0.117 Uiso 1 1 calc R C 1
C42 C 0.2027(12) 1.5583(4) 0.4305(3) 0.110(3) Uani 1 1 d . . .
H42A H 0.3180 1.5666 0.4166 0.132 Uiso 1 1 calc R . .
H42B H 0.1267 1.5972 0.4268 0.132 Uiso 1 1 calc R . .
C38 C -0.2961(12) 1.3962(4) 0.4946(3) 0.104(3) Uani 1 1 d . . .
H38A H -0.4087 1.3790 0.5061 0.124 Uiso 1 1 calc R D 1
H38B H -0.2023 1.3624 0.4976 0.124 Uiso 1 1 calc R D 1
C43 C -0.441(3) 1.3730(11) 0.4324(8) 0.187(10) Uiso 0.50 1 d PU E 1
H43A H -0.4629 1.3754 0.4001 0.281 Uiso 0.50 1 d PR E 1
H43B H -0.5542 1.3788 0.4470 0.281 Uiso 0.50 1 d PR E 1
H43C H -0.3898 1.3307 0.4404 0.281 Uiso 0.50 1 d PR E 1
C39 C -0.3250(11) 1.4166(4) 0.4464(3) 0.117(3) Uani 0.50 1 d P F 2
H39A H -0.3916 1.4579 0.4457 0.140 Uiso 0.50 1 calc PR F 2
H39B H -0.4027 1.3841 0.4310 0.140 Uiso 0.50 1 calc PR F 2
N5 N 0.5151(8) 0.7388(3) 0.84070(17) 0.0597(15) Uani 0.50 1 d P B 1
N5X N 0.9503(8) 0.7338(3) 0.64754(18) 0.0643(15) Uani 0.50 1 d P A 1
N8 N -0.3250(11) 1.4166(4) 0.4464(3) 0.117(3) Uani 0.50 1 d PU E 1

loop_
_atom_site_aniso_label
_atom_site_aniso_U_11
_atom_site_aniso_U_22
_atom_site_aniso_U_33
_atom_site_aniso_U_23
_atom_site_aniso_U_13
_atom_site_aniso_U_12
Ni2 0.0360(4) 0.0383(4) 0.0315(4) 0.0105(3) -0.0011(3) 0.0038(3)
O1 0.049(2) 0.040(2) 0.037(2) 0.0129(16) -0.0046(17) 0.0103(17)
N4 0.041(3) 0.048(2) 0.035(3) 0.008(2) 0.008(2) 0.007(2)
N3 0.041(3) 0.052(3) 0.035(3) 0.009(2) 0.006(2) -0.002(2)
N2 0.045(3) 0.042(2) 0.048(3) 0.008(2) -0.006(2) 0.012(2)
C4 0.057(4) 0.093(4) 0.044(3) 0.007(3) 0.009(3) 0.011(4)
C4X 0.071(4) 0.066(4) 0.044(3) 0.020(3) 0.023(3) 0.015(3)
O2 0.085(3) 0.104(3) 0.033(2) 0.026(2) 0.019(2) 0.056(3)
C15 0.028(3) 0.021(2) 0.028(3) 0.0040(19) -0.003(2) 0.000(2)
C11 0.036(3) 0.046(3) 0.035(3) 0.014(3) 0.000(3) 0.007(3)
C12 0.030(3) 0.041(3) 0.026(3) 0.009(2) 0.001(2) 0.005(2)
N1 0.040(3) 0.051(3) 0.057(3) 0.023(2) -0.004(2) -0.002(2)
C5 0.057(4) 0.063(4) 0.044(4) 0.015(3) 0.011(3) -0.009(3)
C17 0.040(3) 0.039(3) 0.025(3) 0.002(2) -0.001(2) 0.008(2)
C23 0.033(3) 0.024(2) 0.031(3) 0.002(2) -0.002(2) 0.003(2)
C20 0.033(3) 0.027(3) 0.024(3) -0.001(2) 0.001(2) 0.002(2)
C18 0.024(3) 0.033(3) 0.026(3) -0.001(2) -0.001(2) 0.005(2)
C13 0.049(3) 0.027(2) 0.038(3) 0.007(2) 0.001(3) 0.008(2)
C16 0.046(3) 0.030(3) 0.029(3) 0.002(2) 0.000(2) 0.008(2)
C14 0.041(3) 0.038(3) 0.024(3) 0.000(2) 0.000(2) 0.005(2)
C21 0.035(3) 0.030(3) 0.024(3) 0.006(2) -0.002(2) 0.006(2)
C9 0.046(4) 0.075(4) 0.057(4) 0.037(3) 0.010(3) -0.007(3)
C8 0.069(4) 0.061(4) 0.035(3) 0.007(3) 0.005(3) 0.018(3)
C7 0.072(5) 0.051(3) 0.057(4) -0.010(3) 0.006(3) -0.004(3)
C3 0.057(4) 0.062(4) 0.036(3) -0.010(3) -0.005(3) 0.004(3)
C6 0.067(4) 0.051(3) 0.053(4) 0.005(3) 0.011(3) -0.019(3)
C19 0.038(3) 0.027(2) 0.025(3) -0.001(2) 0.002(2) 0.003(2)
C2 0.068(4) 0.043(3) 0.075(5) -0.007(3) -0.011(4) -0.001(3)
C1 0.061(4) 0.047(4) 0.080(5) 0.013(3) -0.007(4) -0.011(3)
O1W 0.110(5) 0.136(4) 0.128(5) -0.050(4) -0.005(4) -0.010(4)
C10 0.024(5) 0.052(6) 0.047(6) 0.019(5) 0.007(5) 0.004(5)
C10X 0.085(12) 0.124(12) 0.084(12) 0.018(10) 0.016(9) -0.009(10)
C33 0.078(4) 0.034(3) 0.044(3) -0.004(3) -0.009(3) 0.002(3)
C34 0.068(4) 0.038(3) 0.050(4) 0.003(3) 0.002(3) 0.004(3)
C31 0.050(3) 0.025(3) 0.027(3) 0.003(2) 0.006(2) 0.006(2)
C35 0.093(5) 0.033(3) 0.061(4) 0.009(3) -0.022(4) 0.021(3)
C32 0.066(4) 0.033(3) 0.032(3) 0.002(2) -0.008(3) 0.005(3)
C36 0.070(4) 0.038(3) 0.053(4) 0.000(3) -0.016(3) 0.013(3)
O3 0.046(2) 0.048(2) 0.043(2) -0.0114(17) -0.0085(18) -0.0133(19)
O4 0.078(3) 0.089(3) 0.036(2) -0.013(2) 0.008(2) -0.043(2)
C24 0.025(3) 0.031(3) 0.026(3) -0.003(2) -0.001(2) 0.001(2)
C27 0.026(3) 0.042(3) 0.034(3) -0.009(2) 0.000(2) -0.003(2)
C25 0.043(3) 0.028(2) 0.032(3) -0.006(2) -0.005(2) -0.010(2)
C26 0.040(3) 0.045(3) 0.026(3) 0.001(2) 0.003(2) -0.007(2)
C22 0.026(3) 0.031(3) 0.026(3) -0.004(2) -0.004(2) 0.002(2)
C30 0.036(3) 0.052(3) 0.035(3) -0.012(3) -0.003(3) -0.004(3)
C28 0.039(3) 0.030(3) 0.035(3) -0.007(2) 0.000(2) -0.010(2)
C29 0.039(3) 0.031(3) 0.034(3) 0.001(2) 0.000(2) 0.001(2)
Ni1 0.0815(9) 0.0501(6) 0.0674(8) 0.0003(6) 0.0047(7) 0.0053(6)
O6 0.112(4) 0.038(2) 0.100(4) -0.002(2) -0.025(3) 0.014(2)
C37 0.088(5) 0.036(3) 0.064(5) 0.002(3) -0.005(4) 0.016(4)
O5 0.127(4) 0.046(2) 0.098(4) -0.023(3) -0.038(3) 0.015(3)
O2W 0.152(5) 0.083(3) 0.163(6) 0.036(4) 0.032(5) 0.016(4)
O3W 0.140(5) 0.106(4) 0.104(4) -0.011(3) -0.004(4) -0.007(4)
N7 0.105(5) 0.059(3) 0.073(4) -0.009(3) -0.004(4) 0.002(3)
N6 0.089(5) 0.080(4) 0.093(5) -0.006(4) 0.012(4) -0.006(3)
C41 0.105(7) 0.115(6) 0.074(6) -0.007(5) 0.025(5) -0.012(5)
C40 0.129(8) 0.058(4) 0.104(7) -0.017(4) -0.028(6) 0.009(5)
C42 0.108(7) 0.142(7) 0.082(6) 0.025(6) 0.021(5) -0.012(6)
C38 0.117(7) 0.108(6) 0.086(6) 0.008(5) 0.002(5) -0.040(5)
C39 0.090(6) 0.123(6) 0.137(8) -0.022(6) 0.012(6) -0.044(5)
N5 0.071(4) 0.066(4) 0.044(3) 0.020(3) 0.023(3) 0.015(3)
N5X 0.057(4) 0.093(4) 0.044(3) 0.007(3) 0.009(3) 0.011(4)
N8 0.090(6) 0.123(6) 0.137(8) -0.022(6) 0.012(6) -0.044(5)

loop_
_atom_type_symbol
_atom_type_description
_atom_type_scat_dispersion_real
_atom_type_scat_dispersion_imag
_atom_type_scat_source
C C 0.0033 0.0016 'International Tables Vol C Tables 4.2.6.8 and 6.1.1.4'
H H 0.0000 0.0000 'International Tables Vol C Tables 4.2.6.8 and 6.1.1.4'
N N 0.0061 0.0033 'International Tables Vol C Tables 4.2.6.8 and 6.1.1.4'
O O 0.0106 0.0060 'International Tables Vol C Tables 4.2.6.8 and 6.1.1.4'
Ni Ni 0.3393 1.1124 'International Tables Vol C Tables 4.2.6.8 and 6.1.1.4'

loop_
_geom_angle_atom_site_label_1
_geom_angle_atom_site_label_2
_geom_angle_atom_site_label_3
_geom_angle
_geom_angle_site_symmetry_1
_geom_angle_site_symmetry_3
N4 Ni2 O1 92.40(14) . .
N4 Ni2 N3 85.84(16) . .
N4 Ni2 N1 93.94(17) . .
N4 Ni2 O3 87.29(15) . 4_676
N3 Ni2 O1 89.83(14) . .
N3 Ni2 O3 89.70(15) . 4_676
N2 Ni2 O1 88.10(14) . .
N2 Ni2 N4 179.29(17) . .
N2 Ni2 N3 93.65(17) . .
N2 Ni2 N1 86.56(18) . .
N2 Ni2 O3 92.21(15) . 4_676
N1 Ni2 O1 91.01(14) . .
N1 Ni2 N3 179.14(17) . .
N1 Ni2 O3 89.45(15) . 4_676
O3 Ni2 O1 179.46(13) 4_676 .
C11 O1 Ni2 130.8(3) . .
C8 N4 Ni2 115.2(3) . .
C7 N4 Ni2 104.6(3) . .
C7 N4 C8 114.5(4) . .
C5 N3 Ni2 114.8(3) . .
C6 N3 Ni2 104.8(3) . .
C6 N3 C5 112.9(4) . .
C3 N2 Ni2 115.3(3) . .
C3 N2 C2 115.0(4) . .
C2 N2 Ni2 105.4(3) . .
C3 C4 C5 117.1(5) . .
C8 C4X C9 115.8(5) . .
C16 C15 C18 121.5(4) . .
C14 C15 C18 121.2(4) . .
C14 C15 C16 117.3(4) . .
O1 C11 C12 115.6(5) . .
O2 C11 O1 126.1(5) . .
O2 C11 C12 118.3(5) . .
C17 C12 C11 120.1(4) . .
C13 C12 C11 121.6(4) . .
C13 C12 C17 118.3(4) . .
C9 N1 Ni2 113.3(3) . .
C1 N1 Ni2 104.4(3) . .
C1 N1 C9 115.6(4) . .
C4 C5 N3 111.9(4) . .
C16 C17 C12 120.1(4) . .
C18 C23 C22 121.6(4) . .
C21 C20 C31 121.5(4) . .
C19 C20 C21 118.5(4) . .
C19 C20 C31 119.9(4) . .
C23 C18 C15 121.0(4) . .
C23 C18 C19 118.1(4) . .
C19 C18 C15 120.9(4) . .
C12 C13 C14 121.2(4) . .
C17 C16 C15 121.8(4) . .
C13 C14 C15 121.3(4) . .
C22 C21 C20 121.6(4) . .
C4X C9 N1 113.7(4) . .
C4X C8 N4 113.6(4) . .
N4 C7 C6 109.2(4) . .
C4 C3 N2 114.7(4) . .
N3 C6 C7 108.5(4) . .
C20 C19 C18 121.8(4) . .
N2 C2 C1 108.8(4) . .
N1 C1 C2 110.2(4) . .
C34 C33 C32 120.2(5) . .
C33 C34 C37 119.4(5) . .
C35 C34 C33 117.7(5) . .
C35 C34 C37 122.9(5) . .
C32 C31 C20 121.0(4) . .
C36 C31 C20 121.2(4) . .
C36 C31 C32 117.7(4) . .
C34 C35 C36 122.1(5) . .
C31 C32 C33 122.0(5) . .
C31 C36 C35 120.2(5) . .
C30 O3 Ni2 133.2(3) . 4_475
C25 C24 C22 122.4(4) . .
C25 C24 C29 117.4(4) . .
C29 C24 C22 120.2(4) . .
C26 C27 C30 121.9(5) . .
C26 C27 C28 117.9(4) . .
C28 C27 C30 120.2(4) . .
C26 C25 C24 121.5(4) . .
C25 C26 C27 121.0(5) . .
C23 C22 C24 120.7(4) . .
C21 C22 C23 118.4(4) . .
C21 C22 C24 120.9(4) . .
O3 C30 C27 116.1(5) . .
O4 C30 O3 125.2(5) . .
O4 C30 C27 118.6(5) . .
C29 C28 C27 121.8(4) . .
C28 C29 C24 120.5(4) . .
O6 Ni1 O6 179.999(3) 3_586 .
N7 Ni1 O6 86.01(19) 3_586 3_586
N7 Ni1 O6 93.99(19) . 3_586
N7 Ni1 O6 93.99(19) 3_586 .
N7 Ni1 O6 86.01(19) . .
N7 Ni1 N7 179.999(3) 3_586 .
N6 Ni1 O6 89.2(2) 3_586 .
N6 Ni1 O6 90.8(2) 3_586 3_586
N6 Ni1 O6 89.2(2) . 3_586
N6 Ni1 O6 90.8(2) . .
N6 Ni1 N7 86.5(2) . 3_586
N6 Ni1 N7 93.5(2) 3_586 3_586
N6 Ni1 N7 93.5(2) . .
N6 Ni1 N7 86.5(2) 3_586 .
N6 Ni1 N6 179.997(1) . 3_586
C37 O6 Ni1 131.4(4) . .
O6 C37 C34 114.4(6) . .
O5 C37 C34 118.6(5) . .
O5 C37 O6 126.9(5) . .
C41 N7 Ni1 106.9(4) . .
C40 N7 Ni1 115.1(5) . .
C40 N7 C41 113.4(6) . .
C42 N6 Ni1 104.6(4) 3_586 .
C38 N6 Ni1 116.5(5) . .
C38 N6 C42 110.6(6) . 3_586
N7 C41 C42 106.9(6) . .
N7 C40 C39 110.0(6) . .
N6 C42 C41 109.4(6) 3_586 .
N6 C38 C39 105.5(6) . .
C38 C39 C40 116.5(7) . .

loop_
_geom_bond_atom_site_label_1
_geom_bond_atom_site_label_2
_geom_bond_distance
_geom_bond_site_symmetry_2
Ni2 O1 2.135(3) .
Ni2 N4 2.072(4) .
Ni2 N3 2.079(4) .
Ni2 N2 2.053(4) .
Ni2 N1 2.075(4) .
Ni2 O3 2.130(3) 4_676
O1 C11 1.251(5) .
N4 C8 1.479(6) .
N4 C7 1.475(7) .
N3 C5 1.481(6) .
N3 C6 1.470(6) .
N2 C3 1.473(6) .
N2 C2 1.483(7) .
C4 C5 1.480(7) .
C4 C3 1.467(7) .
C4X C9 1.466(7) .
C4X C8 1.454(7) .
O2 C11 1.235(6) .
C15 C18 1.487(6) .
C15 C16 1.392(6) .
C15 C14 1.385(6) .
C11 C12 1.518(6) .
C12 C17 1.399(6) .
C12 C13 1.375(6) .
N1 C9 1.483(7) .
N1 C1 1.470(7) .
C17 C16 1.376(6) .
C23 C18 1.384(6) .
C23 C22 1.395(6) .
C20 C21 1.388(6) .
C20 C19 1.379(6) .
C20 C31 1.491(6) .
C18 C19 1.395(6) .
C13 C14 1.379(6) .
C21 C22 1.385(6) .
C7 C6 1.515(7) .
C2 C1 1.513(8) .
C33 C34 1.385(7) .
C33 C32 1.390(6) .
C34 C35 1.384(7) .
C34 C37 1.535(7) .
C31 C32 1.386(6) .
C31 C36 1.384(6) .
C35 C36 1.388(7) .
O3 Ni2 2.130(3) 4_475
O3 C30 1.257(6) .
O4 C30 1.237(6) .
C24 C25 1.391(6) .
C24 C22 1.488(6) .
C24 C29 1.395(6) .
C27 C26 1.379(6) .
C27 C30 1.520(6) .
C27 C28 1.382(6) .
C25 C26 1.371(6) .
C28 C29 1.372(6) .
Ni1 O6 2.143(4) 3_586
Ni1 O6 2.143(4) .
Ni1 N7 2.064(5) .
Ni1 N7 2.063(5) 3_586
Ni1 N6 2.055(6) .
Ni1 N6 2.056(6) 3_586
O6 C37 1.257(7) .
C37 O5 1.208(7) .
N7 C41 1.492(8) .
N7 C40 1.453(8) .
N6 C42 1.515(9) 3_586
N6 C38 1.478(9) .
C41 C42 1.534(10) .
C40 C39 1.523(10) .
C42 N6 1.515(8) 3_586
C38 C39 1.485(10) .
